data_7246728
loop_
_publ_author_name
'Alluhaibi, Lulu'
'Brisdon, Alan'
'Klejna, Sylwia'
'Muneer, Abeer'

_publ_section_title
;
 Synthesis and characterisation of new silicon--perfluoropropenyl
 compounds
;
_journal_issue 20
_journal_name_full 'RSC Advances'
_journal_page_first 13547
_journal_page_last 13555
_journal_paper_doi 10.1039/D3RA01353G
_journal_volume 13
_journal_year 2023
_chemical_formula_moiety 'C18 H10 F10 Si'
_chemical_formula_sum 'C18 H10 F10 Si'
_chemical_formula_weight 444.35
_space_group_crystal_system triclinic
_space_group_IT_number 2
_space_group_name_Hall '-P 1'
_space_group_name_H-M_alt 'P -1'
_symmetry_Int_Tables_number 2
_atom_sites_solution_primary direct
_audit_creation_date 2017-05-18
_audit_creation_method
;
Olex2 1.2
(compiled 2017.03.28 svn.r3405 for OlexSys, GUI svn.r5337)
;
_audit_update_record
;
2023-02-09 deposited with the CCDC.	2023-04-17 downloaded from the CCDC.
;
_cell_angle_alpha 81.603(8)
_cell_angle_beta 88.316(7)
_cell_angle_gamma 63.297(9)
_cell_formula_units_Z 2
_cell_length_a 9.4952(8)
_cell_length_b 10.2127(10)
_cell_length_c 10.9000(9)
_cell_measurement_reflns_used 2764
_cell_measurement_temperature 150.03(10)
_cell_measurement_theta_max 26.8660
_cell_measurement_theta_min 3.7650
_cell_volume 933.35(16)
_computing_cell_refinement 'CrysAlisPro 1.171.38.41 (Rigaku OD, 2015)'
_computing_data_collection 'CrysAlisPro 1.171.38.41 (Rigaku OD, 2015)'
_computing_data_reduction 'CrysAlisPro 1.171.38.41 (Rigaku OD, 2015)'
_computing_molecular_graphics 'Olex2 (Dolomanov et al., 2009)'
_computing_publication_material 'Olex2 (Dolomanov et al., 2009)'
_computing_structure_refinement 'olex2.refine (Bourhis et al., 2015)'
_computing_structure_solution 'ShelXS (Sheldrick, 2008)'
_diffrn_ambient_environment N~2~
_diffrn_ambient_temperature 150.03(10)
_diffrn_detector 'CCD plate'
_diffrn_detector_area_resol_mean 8.0714
_diffrn_detector_type Eos
_diffrn_measured_fraction_theta_full 0.9967
_diffrn_measured_fraction_theta_max 0.9967
_diffrn_measurement_details
;
List of Runs (angles in degrees, time in seconds):

  # Type    Start    End  Width  t~exp~   \w     \q     \k     \f   Frames
#--------------------------------------------------------------------------
  1  \w     -2.00 126.00   1.00   21.95    --   33.26  57.00 -30.00  128
  2  \w     79.00 105.00   1.00   21.95    --   33.26  57.00-180.00   26
  3  \w     -8.00  92.00   1.00    5.49    --    0.47  57.00-150.00  100
  4  \w     13.00  39.00   1.00   21.95    --  -32.32-125.00-150.00   26
  5  \w     -4.00  93.00   1.00   21.95    --   33.26 -99.00  90.00   97
  6  \w    -19.00 128.00   1.00   21.95    --   33.26  77.00  30.00  147
  7  \w    -10.00  16.00   1.00   21.95    --   33.26  57.00-180.00   26
  8  \w    -41.00   0.00   1.00    5.49    --    0.47  57.00-180.00   41
  9  \w   -127.00-101.00   1.00   21.95    --  -32.32 -99.00-120.00   26
 10  \w    -86.00 -61.00   1.00    5.49    --    0.47-178.00 -60.00   25
 11  \w    -60.00  88.00   1.00   21.95    --   33.26 -57.00 120.00  148
;
_diffrn_measurement_device 'four-circle diffractometer'
_diffrn_measurement_device_type 'SuperNova, Single source at offset, Eos'
_diffrn_measurement_method '\w scans'
_diffrn_orient_matrix_type 'CrysAlisPro convention (1999,Acta A55,543-557)'
_diffrn_orient_matrix_UB_11 -0.0356785000
_diffrn_orient_matrix_UB_12 -0.0378792000
_diffrn_orient_matrix_UB_13 -0.0263807000
_diffrn_orient_matrix_UB_21 -0.0118705000
_diffrn_orient_matrix_UB_22 0.0471886000
_diffrn_orient_matrix_UB_23 -0.0573539000
_diffrn_orient_matrix_UB_31 0.0747666000
_diffrn_orient_matrix_UB_32 -0.0501928000
_diffrn_orient_matrix_UB_33 -0.0186733000
_diffrn_radiation_monochromator mirror
_diffrn_radiation_probe x-ray
_diffrn_radiation_type 'Mo K\a'
_diffrn_radiation_wavelength 0.71073
_diffrn_reflns_av_R_equivalents 0.0293
_diffrn_reflns_av_unetI/netI 0.0536
_diffrn_reflns_limit_h_max 12
_diffrn_reflns_limit_h_min -10
_diffrn_reflns_limit_k_max 12
_diffrn_reflns_limit_k_min -12
_diffrn_reflns_limit_l_max 14
_diffrn_reflns_limit_l_min -13
_diffrn_reflns_number 7301
_diffrn_reflns_theta_full 25.9998
_diffrn_reflns_theta_max 26.00
_diffrn_reflns_theta_min 3.23
_diffrn_source 'micro-focus sealed X-ray tube'
_diffrn_source_type 'SuperNova (Mo) X-ray Source'
_exptl_absorpt_coefficient_mu 0.222
_exptl_absorpt_correction_T_max 1.00000
_exptl_absorpt_correction_T_min 0.58012
_exptl_absorpt_correction_type multi-scan
_exptl_absorpt_process_details
;
CrysAlisPro 1.171.38.41 (Rigaku Oxford Diffraction, 2015)
Empirical absorption correction using spherical harmonics,
 implemented in SCALE3 ABSPACK scaling algorithm.
;
_exptl_crystal_colour 'clear light colourless'
_exptl_crystal_colour_lustre clear
_exptl_crystal_colour_modifier light
_exptl_crystal_colour_primary colourless
_exptl_crystal_density_diffrn 1.5810
_exptl_crystal_description irregular
_exptl_crystal_F_000 444.5991
_exptl_crystal_preparation 'the complex has be prepared from reaction between Ph2SiCl2 and CF3CF=CFLi'
_exptl_crystal_recrystallization_method 'slow evaporation of achloroform solution'
_exptl_crystal_size_max 0.45
_exptl_crystal_size_mid 0.25
_exptl_crystal_size_min 0.12
_refine_diff_density_max 0.5058
_refine_diff_density_min -0.3793
_refine_diff_density_rms 0.0873
_refine_ls_d_res_high 0.8107
_refine_ls_d_res_low 6.2980
_refine_ls_goodness_of_fit_ref 1.0478
_refine_ls_hydrogen_treatment constr
_refine_ls_matrix_type full
_refine_ls_number_constraints 20
_refine_ls_number_parameters 262
_refine_ls_number_reflns 3668
_refine_ls_number_restraints 0
_refine_ls_restrained_S_all 1.0478
_refine_ls_R_factor_all 0.0644
_refine_ls_R_factor_gt 0.0483
_refine_ls_shift/su_max 0.0002
_refine_ls_shift/su_mean 0.0000
_refine_ls_structure_factor_coef Fsqd
_refine_ls_weighting_details 'w=1/[\s^2^(Fo^2^)+(0.0288P)^2^+0.6045P] where P=(Fo^2^+2Fc^2^)/3'
_refine_ls_weighting_scheme calc
_refine_ls_wR_factor_gt 0.0941
_refine_ls_wR_factor_ref 0.1003
_reflns_Friedel_coverage 0.0
_reflns_limit_h_max 11
_reflns_limit_h_min -11
_reflns_limit_k_max 12
_reflns_limit_k_min -12
_reflns_limit_l_max 13
_reflns_limit_l_min 0
_reflns_number_gt 2932
_reflns_number_total 3668
_reflns_threshold_expression I>=2u(I)
_cod_data_source_file d3ra01353g2.cif
_cod_data_source_block argp494
_cod_original_cell_volume 933.36(16)
_cod_database_code 7246728
_chemical_oxdiff_formula C18H10Si1F10Cl
_reflns_odcompleteness_completeness 99.63
_reflns_odcompleteness_iscentric 1
_reflns_odcompleteness_theta 26.32
_olex2_refinement_description
;
1. Fixed Uiso
 At 1.2 times of:
  All C(H) groups
2.a Aromatic/amide H refined with riding coordinates:
 C16(H16), C11(H11), C12(H12), C15(H15), C8(H8), C9(H9), C18(H18), C10(H10),
 C17(H17), C14(H14)
;
_olex2_date_sample_data_collection 2015-12-20
_olex2_exptl_crystal_mounting_method 'less than 1 mg'
_olex2_submission_original_sample_id argp494
_olex2_submission_special_instructions 'No special instructions were received'
_oxdiff_exptl_absorpt_empirical_details
;
Empirical correction (ABSPACK) includes:
- Absorption correction using spherical harmonics
- Frame scaling
;
_oxdiff_exptl_absorpt_empirical_full_max 1.600
_oxdiff_exptl_absorpt_empirical_full_min 0.437

loop_
_space_group_symop_id
_space_group_symop_operation_xyz
1 x,y,z
2 -x,-y,-z

loop_
_atom_site_label
_atom_site_type_symbol
_atom_site_fract_x
_atom_site_fract_y
_atom_site_fract_z
_atom_site_U_iso_or_equiv
_atom_site_adp_type
_atom_site_occupancy
_atom_site_refinement_flags_posn
Si1 Si 0.34990(7) 0.49471(7) 0.24965(6) 0.02075(16) Uani 1.000000 .
F2 F 0.23255(19) 0.38415(19) 0.60774(14) 0.0444(4) Uani 1.000000 .
F1 F 0.32207(17) 0.56726(16) 0.48591(13) 0.0359(4) Uani 1.000000 .
F4 F 0.59887(16) 0.55905(16) 0.20008(14) 0.0349(4) Uani 1.000000 .
C4 C 0.4471(3) 0.6235(3) 0.2370(2) 0.0244(5) Uani 1.000000 .
F6c F 0.14081(17) 0.80038(16) 0.30726(15) 0.0404(4) Uani 1.000000 .
F3b F 0.23447(19) 0.26714(17) 0.32273(15) 0.0414(4) Uani 1.000000 .
F5 F 0.48580(19) 0.83366(17) 0.23275(16) 0.0452(4) Uani 1.000000 .
C5 C 0.3947(3) 0.7631(3) 0.2530(2) 0.0297(6) Uani 1.000000 .
F3a F 0.0826(2) 0.2796(2) 0.47433(19) 0.0718(6) Uani 1.000000 .
C16 C 0.7417(3) 0.0406(3) 0.1702(3) 0.0423(7) Uani 1.000000 .
H16 H 0.8220(3) -0.0525(3) 0.1548(3) 0.0507(9) Uiso 1.000000 R
C11 C 0.0593(3) 0.6940(3) -0.0628(2) 0.0301(6) Uani 1.000000 .
H11 H 0.0713(3) 0.7273(3) -0.1467(2) 0.0361(7) Uiso 1.000000 R
C12 C 0.1876(3) 0.6291(3) 0.0200(2) 0.0263(5) Uani 1.000000 .
H12 H 0.2876(3) 0.6181(3) -0.0077(2) 0.0315(7) Uiso 1.000000 R
C15 C 0.7539(3) 0.0978(3) 0.2737(3) 0.0390(7) Uani 1.000000 .
H15 H 0.8425(3) 0.0442(3) 0.3300(3) 0.0468(8) Uiso 1.000000 R
C8 C 0.0245(3) 0.5971(3) 0.1810(2) 0.0253(5) Uani 1.000000 .
H8 H 0.0116(3) 0.5639(3) 0.2647(2) 0.0304(6) Uiso 1.000000 R
C9 C -0.1044(3) 0.6623(3) 0.0982(2) 0.0286(6) Uani 1.000000 .
H9 H -0.2048(3) 0.6737(3) 0.1251(2) 0.0344(7) Uiso 1.000000 R
C1 C 0.3022(3) 0.4735(3) 0.4192(2) 0.0239(5) Uani 1.000000 .
F6b F 0.1668(2) 0.9841(2) 0.2076(2) 0.0753(6) Uani 1.000000 .
C13 C 0.5054(3) 0.3148(2) 0.2147(2) 0.0222(5) Uani 1.000000 .
F6a F 0.2435(2) 0.9113(2) 0.39699(19) 0.0670(6) Uani 1.000000 .
F3c F 0.3280(3) 0.1299(2) 0.49735(19) 0.0723(6) Uani 1.000000 .
C18 C 0.4952(3) 0.2546(3) 0.1105(2) 0.0279(6) Uani 1.000000 .
H18 H 0.4068(3) 0.3071(3) 0.0538(2) 0.0335(7) Uiso 1.000000 R
C2 C 0.2562(3) 0.3815(3) 0.4859(2) 0.0299(6) Uani 1.000000 .
C10 C -0.0871(3) 0.7107(3) -0.0234(2) 0.0282(6) Uani 1.000000 .
H10 H -0.1756(3) 0.7557(3) -0.0803(2) 0.0338(7) Uiso 1.000000 R
C17 C 0.6134(3) 0.1183(3) 0.0891(3) 0.0384(7) Uani 1.000000 .
H17 H 0.6053(3) 0.0783(3) 0.0177(3) 0.0460(8) Uiso 1.000000 R
C7 C 0.1729(3) 0.5792(2) 0.1437(2) 0.0215(5) Uani 1.000000 .
C3 C 0.2260(3) 0.2632(3) 0.4448(3) 0.0390(7) Uani 1.000000 .
C14 C 0.6371(3) 0.2333(3) 0.2955(3) 0.0326(6) Uani 1.000000 .
H14 H 0.6466(3) 0.2721(3) 0.3672(3) 0.0391(7) Uiso 1.000000 R
C6 C 0.2357(3) 0.8648(3) 0.2904(3) 0.0399(7) Uani 1.000000 .

loop_
_atom_site_aniso_label
_atom_site_aniso_U_11
_atom_site_aniso_U_22
_atom_site_aniso_U_33
_atom_site_aniso_U_12
_atom_site_aniso_U_13
_atom_site_aniso_U_23
Si1 0.0183(3) 0.0226(3) 0.0227(4) -0.0097(3) 0.0045(3) -0.0065(3)
F2 0.0485(10) 0.0623(11) 0.0237(9) -0.0270(9) 0.0100(7) -0.0050(8)
F1 0.0438(9) 0.0409(9) 0.0301(9) -0.0220(8) 0.0066(7) -0.0175(7)
F4 0.0231(8) 0.0371(9) 0.0512(10) -0.0178(7) 0.0115(7) -0.0137(7)
C4 0.0190(12) 0.0280(13) 0.0259(14) -0.0100(10) 0.0013(10) -0.0052(10)
F6c 0.0302(8) 0.0335(9) 0.0563(11) -0.0109(7) 0.0078(8) -0.0157(8)
F3b 0.0569(11) 0.0459(10) 0.0365(10) -0.0355(9) 0.0089(8) -0.0101(7)
F5 0.0452(10) 0.0355(9) 0.0659(12) -0.0285(8) -0.0013(8) -0.0046(8)
C5 0.0330(14) 0.0306(14) 0.0305(15) -0.0197(12) -0.0042(12) 0.0003(11)
F3a 0.0729(14) 0.1067(17) 0.0769(15) -0.0730(13) 0.0356(11) -0.0320(12)
C16 0.0411(17) 0.0247(14) 0.056(2) -0.0084(13) 0.0130(15) -0.0154(14)
C11 0.0322(14) 0.0333(14) 0.0247(14) -0.0164(12) -0.0005(11) 0.0019(11)
C12 0.0237(13) 0.0291(13) 0.0287(14) -0.0145(11) 0.0047(11) -0.0041(11)
C15 0.0300(15) 0.0300(15) 0.0471(18) -0.0047(12) 0.0022(13) -0.0068(13)
C8 0.0244(13) 0.0283(13) 0.0260(14) -0.0137(11) 0.0050(11) -0.0065(11)
C9 0.0194(12) 0.0280(13) 0.0406(16) -0.0119(11) 0.0050(11) -0.0079(12)
C1 0.0201(12) 0.0253(13) 0.0255(14) -0.0081(10) 0.0028(10) -0.0097(10)
F6b 0.0566(12) 0.0333(11) 0.0995(17) 0.0023(9) 0.0069(11) 0.0214(10)
C13 0.0202(12) 0.0221(12) 0.0261(13) -0.0104(10) 0.0076(10) -0.0070(10)
F6a 0.0704(13) 0.0611(12) 0.0826(15) -0.0306(11) 0.0150(11) -0.0486(11)
F3c 0.1019(17) 0.0371(11) 0.0739(15) -0.0321(11) -0.0181(12) 0.0110(10)
C18 0.0305(14) 0.0314(14) 0.0274(14) -0.0178(12) 0.0080(11) -0.0089(11)
C2 0.0274(14) 0.0369(15) 0.0214(14) -0.0117(12) 0.0052(11) -0.0026(11)
C10 0.0261(13) 0.0247(13) 0.0346(15) -0.0119(11) -0.0045(11) -0.0042(11)
C17 0.0484(18) 0.0343(15) 0.0413(17) -0.0228(14) 0.0144(14) -0.0207(13)
C7 0.0206(12) 0.0208(12) 0.0259(13) -0.0111(10) 0.0043(10) -0.0065(10)
C3 0.0434(17) 0.0401(17) 0.0387(18) -0.0261(14) 0.0069(14) 0.0017(13)
C14 0.0320(14) 0.0291(14) 0.0343(16) -0.0104(12) 0.0040(12) -0.0093(12)
C6 0.0423(17) 0.0240(14) 0.0506(19) -0.0121(13) 0.0029(14) -0.0068(13)

loop_
_atom_type_symbol
_atom_type_scat_dispersion_real
_atom_type_scat_dispersion_imag
_atom_type_scat_Cromer_Mann_a1
_atom_type_scat_Cromer_Mann_a2
_atom_type_scat_Cromer_Mann_a3
_atom_type_scat_Cromer_Mann_a4
_atom_type_scat_Cromer_Mann_b1
_atom_type_scat_Cromer_Mann_b2
_atom_type_scat_Cromer_Mann_b3
_atom_type_scat_Cromer_Mann_b4
_atom_type_scat_Cromer_Mann_c
_atom_type_scat_source
_atom_type_scat_dispersion_source
H 0.00000 0.00000 0.49300 0.32291 0.14019 0.04081 10.51090 26.12570 3.14236 57.79970 0.0030380000826 'International Tables Volume C Table 6.1.1.4 (pp. 500-502)' 'Henke, Gullikson and Davis, At. Data and Nucl. Data Tables, 1993, 54, 2'
C 0.00347 0.00161 2.31000 1.02000 1.58860 0.86500 20.84390 10.20750 0.56870 51.65120 0.215599998832 'International Tables Volume C Table 6.1.1.4 (pp. 500-502)' 'Henke, Gullikson and Davis, At. Data and Nucl. Data Tables, 1993, 54, 2'
Si 0.08192 0.07060 6.29150 3.03530 1.98910 1.54100 2.43860 32.33370 0.67850 81.69370 1.14069998264 'International Tables Volume C Table 6.1.1.4 (pp. 500-502)' 'Henke, Gullikson and Davis, At. Data and Nucl. Data Tables, 1993, 54, 2'
F 0.01794 0.01033 3.53920 2.64120 1.51700 1.02430 10.28250 4.29440 0.26150 26.14760 0.277599990368 'International Tables Volume C Table 6.1.1.4 (pp. 500-502)' 'Henke, Gullikson and Davis, At. Data and Nucl. Data Tables, 1993, 54, 2'

loop_
_geom_angle_atom_site_label_1
_geom_angle_atom_site_label_2
_geom_angle_atom_site_label_3
_geom_angle
_geom_angle_site_symmetry_1
_geom_angle_site_symmetry_3
_geom_angle_publ_flag
C1 Si1 C4 104.52(10) . . ?
C13 Si1 C4 105.48(10) . . ?
C13 Si1 C1 108.99(11) . . ?
C7 Si1 C4 109.15(10) . . ?
C7 Si1 C1 113.14(10) . . ?
C7 Si1 C13 114.77(10) . . ?
F4 C4 Si1 113.03(15) . . ?
C5 C4 Si1 132.54(19) . . ?
C5 C4 F4 114.4(2) . . ?
F5 C5 C4 121.6(2) . . ?
C6 C5 C4 127.9(2) . . ?
C6 C5 F5 110.5(2) . . ?
C17 C16 C15 120.0(2) . . ?
C10 C11 C12 119.9(2) . . ?
C7 C12 C11 121.1(2) . . ?
C14 C15 C16 119.8(3) . . ?
C7 C8 C9 121.1(2) . . ?
C10 C9 C8 119.9(2) . . ?
F1 C1 Si1 114.56(16) . . ?
C2 C1 Si1 131.75(18) . . ?
C2 C1 F1 113.7(2) . . ?
C18 C13 Si1 122.35(19) . . ?
C14 C13 Si1 119.92(17) . . ?
C14 C13 C18 117.7(2) . . ?
C17 C18 C13 120.3(3) . . ?
C1 C2 F2 121.5(2) . . ?
C3 C2 F2 110.2(2) . . ?
C3 C2 C1 128.4(2) . . ?
C9 C10 C11 120.1(2) . . ?
C18 C17 C16 120.6(2) . . ?
C12 C7 Si1 118.60(17) . . ?
C8 C7 Si1 123.48(18) . . ?
C8 C7 C12 117.9(2) . . ?
F3a C3 F3b 107.4(2) . . ?
F3c C3 F3b 108.0(2) . . ?
F3c C3 F3a 107.2(2) . . ?
C2 C3 F3b 111.3(2) . . ?
C2 C3 F3a 110.9(2) . . ?
C2 C3 F3c 111.8(2) . . ?
C13 C14 C15 121.6(2) . . ?
C5 C6 F6c 112.3(2) . . ?
F6b C6 F6c 108.0(2) . . ?
F6b C6 C5 111.7(2) . . ?
F6a C6 F6c 106.7(2) . . ?
F6a C6 C5 111.4(2) . . ?
F6a C6 F6b 106.5(2) . . ?

loop_
_geom_bond_atom_site_label_1
_geom_bond_atom_site_label_2
_geom_bond_distance
_geom_bond_site_symmetry_2
_geom_bond_publ_flag
Si1 C4 1.906(2) . ?
Si1 C1 1.895(2) . ?
Si1 C13 1.853(2) . ?
Si1 C7 1.850(2) . ?
F2 C2 1.342(3) . ?
F1 C1 1.362(2) . ?
F4 C4 1.365(3) . ?
C4 C5 1.319(3) . ?
F6c C6 1.329(3) . ?
F3b C3 1.326(3) . ?
F5 C5 1.349(3) . ?
C5 C6 1.484(4) . ?
F3a C3 1.330(3) . ?
C16 C15 1.374(4) . ?
C16 C17 1.373(4) . ?
C11 C12 1.379(3) . ?
C11 C10 1.385(3) . ?
C12 C7 1.397(3) . ?
C15 C14 1.380(3) . ?
C8 C9 1.383(3) . ?
C8 C7 1.393(3) . ?
C9 C10 1.377(4) . ?
C1 C2 1.323(3) . ?
F6b C6 1.314(3) . ?
C13 C18 1.394(3) . ?
C13 C14 1.396(4) . ?
F6a C6 1.334(3) . ?
F3c C3 1.319(3) . ?
C18 C17 1.388(3) . ?
C2 C3 1.491(4) . ?
